data_8106156
loop_
_publ_author_name
'Fern\'andez-Galleguillos, Carlos'
'B\'orquez, Jorge'
'C\'ardenas, Alejandro'
'Brito, Iv\'an'

_publ_section_title
;
 Crystal structure of
 3-(2-chloro-6-methoxyquinolin-3-yl)-5-phenylisoxazole (C19H13ClN2O2)
;
_journal_issue 3
_journal_name_full 'Zeitschrift f\"ur Kristallographie - New Crystal Structures'
_journal_page_first 371
_journal_page_last 372
_journal_paper_doi 10.1515/ncrs-2017-0258
_journal_volume 233
_journal_year 2018
_chemical_formula_moiety 'C19 H13 Cl N2 O2'
_chemical_formula_sum 'C19 H13 Cl N2 O2'
_chemical_formula_weight 336.76
_space_group_crystal_system monoclinic
_space_group_IT_number 14
_space_group_name_Hall '-P 2ybc'
_space_group_name_H-M_alt 'P 1 21/c 1'
_atom_sites_solution_hydrogens geom
_cell_angle_alpha 90
_cell_angle_beta 106.770(9)
_cell_angle_gamma 90
_cell_formula_units_Z 4
_cell_length_a 11.2461(18)
_cell_length_b 15.967(2)
_cell_length_c 9.2864(13)
_cell_measurement_reflns_used 7384
_cell_measurement_temperature 296(2)
_cell_measurement_theta_max 58.93
_cell_measurement_theta_min 4.10
_cell_volume 1596.6(4)
_computing_cell_refinement 'Bruker. APEX3, SAINT Bruker AXS Inc., Madison, Wisconsin,USA (2016)[8]'
_computing_data_collection 'Bruker. APEX3, SAINT Bruker AXS Inc., Madison, Wisconsin,USA (2016)[8]'
_computing_data_reduction 'Bruker. APEX3, SAINT Bruker AXS Inc., Madison, Wisconsin,USA (2016)[8]'
_computing_molecular_graphics 'Olex2 (Dolomanov et al., 2009) [9]'
_computing_publication_material 'Olex2 (Dolomanov et al., 2009) [9]'
_computing_structure_refinement 'ShelXL (Sheldrick, 2015)[10]'
_computing_structure_solution 'ShelXT (Sheldrick, 2016)[11]'
_diffrn_ambient_temperature 296(2)
_diffrn_measured_fraction_theta_full 0.788
_diffrn_measured_fraction_theta_max 0.990
_diffrn_measurement_device_type 'Bruker D8-Venture I\mS'
_diffrn_measurement_method '\f and \w'
_diffrn_radiation_type CuK\a
_diffrn_radiation_wavelength 1.54178
_diffrn_reflns_av_R_equivalents 0.1491
_diffrn_reflns_av_unetI/netI 0.1031
_diffrn_reflns_Laue_measured_fraction_full 0.788
_diffrn_reflns_Laue_measured_fraction_max 0.990
_diffrn_reflns_limit_h_max 10
_diffrn_reflns_limit_h_min -12
_diffrn_reflns_limit_k_max 14
_diffrn_reflns_limit_k_min -17
_diffrn_reflns_limit_l_max 10
_diffrn_reflns_limit_l_min -10
_diffrn_reflns_number 11188
_diffrn_reflns_point_group_measured_fraction_full 0.788
_diffrn_reflns_point_group_measured_fraction_max 0.990
_diffrn_reflns_theta_full 67.679
_diffrn_reflns_theta_max 58.932
_diffrn_reflns_theta_min 4.105
_exptl_absorpt_coefficient_mu 2.232
_exptl_absorpt_correction_type none
_exptl_crystal_colour colourless
_exptl_crystal_density_diffrn 1.401
_exptl_crystal_description block
_exptl_crystal_F_000 696
_exptl_crystal_size_max 0.40
_exptl_crystal_size_mid 0.20
_exptl_crystal_size_min 0.18
_refine_diff_density_max 0.406
_refine_diff_density_min -0.600
_refine_diff_density_rms 0.110
_refine_ls_extinction_coef 0.0055(6)
_refine_ls_extinction_expression Fc^*^=kFc[1+0.001xFc^2^\l^3^/sin(2\q)]^-1/4^
_refine_ls_extinction_method SHELXL
_refine_ls_goodness_of_fit_ref 1.378
_refine_ls_hydrogen_treatment constr
_refine_ls_matrix_type full
_refine_ls_number_parameters 219
_refine_ls_number_reflns 2277
_refine_ls_number_restraints 0
_refine_ls_restrained_S_all 1.378
_refine_ls_R_factor_all 0.1735
_refine_ls_R_factor_gt 0.0670
_refine_ls_shift/su_max 0.000
_refine_ls_shift/su_mean 0.000
_refine_ls_structure_factor_coef Fsqd
_refine_ls_weighting_details 'w=1/[\s^2^(Fo^2^)+(0.0200P)^2^+1.0000P] where P=(Fo^2^+2Fc^2^)/3'
_refine_ls_weighting_scheme calc
_refine_ls_wR_factor_gt 0.1243
_refine_ls_wR_factor_ref 0.1606
_reflns_Friedel_coverage 0.000
_reflns_Friedel_fraction_full .
_reflns_Friedel_fraction_max .
_reflns_number_gt 1195
_reflns_number_total 2277
_reflns_threshold_expression 'I > 2\s(I)'
_cod_data_source_file suppl_ncrs-2017-0258_suppl.cif
_cod_data_source_block shelx
_cod_original_sg_symbol_H-M 'P 21/c'
_cod_database_code 8106156
_shelx_space_group_comment
;
The symmetry employed for this shelxl refinement is uniquely defined
by the following loop, which should always be used as a source of
symmetry information in preference to the above space-group names.
They are only intended as comments.
;
_shelxl_version_number 2013-4
_publcif_info_exptl_table_max_cols 4
_publcif_info_exptl_table_use_headnotes n

loop_
_space_group_symop_operation_xyz
'x, y, z'
'-x, y+1/2, -z+1/2'
'-x, -y, -z'
'x, -y-1/2, z-1/2'

loop_
_atom_site_label
_atom_site_type_symbol
_atom_site_fract_x
_atom_site_fract_y
_atom_site_fract_z
_atom_site_U_iso_or_equiv
_atom_site_adp_type
_atom_site_occupancy
_atom_site_site_symmetry_order
_atom_site_calc_flag
_atom_site_refinement_flags_posn
_atom_site_refinement_flags_adp
_atom_site_refinement_flags_occupancy
_atom_site_disorder_assembly
_atom_site_disorder_group
Cl1 Cl 0.17596(15) -0.06489(9) 0.02408(16) 0.0712(6) Uani 1 1 d . . . . .
O1 O 0.6291(4) 0.1976(3) -0.3235(4) 0.0733(13) Uani 1 1 d . . . . .
O2 O 0.2765(4) 0.1596(2) 0.4132(4) 0.0707(12) Uani 1 1 d . . . . .
N1 N 0.3151(4) -0.0117(3) -0.1336(5) 0.0574(13) Uani 1 1 d . . . . .
N2 N 0.3396(5) 0.1461(3) 0.3031(5) 0.0688(15) Uani 1 1 d . . . . .
C1 C 0.2735(5) 0.0090(4) -0.0221(6) 0.0551(16) Uani 1 1 d . . . . .
C2 C 0.3923(5) 0.0426(4) -0.1745(5) 0.0517(15) Uani 1 1 d . . . . .
C3 C 0.4266(5) 0.1212(3) -0.1037(6) 0.0490(14) Uani 1 1 d . . . . .
C4 C 0.5052(5) 0.1745(3) -0.1522(6) 0.0568(16) Uani 1 1 d . . . . .
H4 H 0.5262 0.2264 -0.1066 0.068 Uiso 1 1 calc R U . . .
C5 C 0.5513(6) 0.1507(4) -0.2665(6) 0.0570(16) Uani 1 1 d . . . . .
C6 C 0.6806(6) 0.2718(4) -0.2434(7) 0.084(2) Uani 1 1 d . . . . .
H6A H 0.7386 0.2964 -0.2892 0.126 Uiso 1 1 calc R U . . .
H6B H 0.7225 0.2578 -0.1407 0.126 Uiso 1 1 calc R U . . .
H6C H 0.6152 0.3110 -0.2464 0.126 Uiso 1 1 calc R U . . .
C7 C 0.5203(6) 0.0717(4) -0.3348(6) 0.0630(17) Uani 1 1 d . . . . .
H7 H 0.5539 0.0555 -0.4111 0.076 Uiso 1 1 calc R U . . .
C8 C 0.4427(6) 0.0191(4) -0.2916(6) 0.0655(17) Uani 1 1 d . . . . .
H8 H 0.4225 -0.0325 -0.3389 0.079 Uiso 1 1 calc R U . . .
C9 C 0.3769(5) 0.1399(3) 0.0150(6) 0.0551(15) Uani 1 1 d . . . . .
H9 H 0.3957 0.1912 0.0636 0.066 Uiso 1 1 calc R U . . .
C10 C 0.3022(5) 0.0855(4) 0.0616(6) 0.0530(15) Uani 1 1 d . . . . .
C11 C 0.2604(6) 0.1042(4) 0.1959(6) 0.0571(16) Uani 1 1 d . . . . .
C12 C 0.1636(5) 0.1236(4) 0.3664(6) 0.0549(16) Uani 1 1 d . . . . .
C13 C 0.1492(6) 0.0889(4) 0.2317(6) 0.0618(17) Uani 1 1 d . . . . .
H13 H 0.0798 0.0604 0.1735 0.074 Uiso 1 1 calc R U . . .
C14 C 0.0862(6) 0.1302(3) 0.4665(6) 0.0571(16) Uani 1 1 d . . . . .
C15 C -0.0326(6) 0.0995(4) 0.4251(7) 0.0714(19) Uani 1 1 d . . . . .
H15 H -0.0633 0.0745 0.3312 0.086 Uiso 1 1 calc R U . . .
C16 C -0.1079(7) 0.1047(4) 0.5187(8) 0.086(2) Uani 1 1 d . . . . .
H16 H -0.1889 0.0846 0.4873 0.103 Uiso 1 1 calc R U . . .
C17 C -0.0620(8) 0.1396(5) 0.6576(9) 0.088(2) Uani 1 1 d . . . . .
H17 H -0.1113 0.1415 0.7225 0.106 Uiso 1 1 calc R U . . .
C18 C 0.0555(8) 0.1719(4) 0.7027(8) 0.092(2) Uani 1 1 d . . . . .
H18 H 0.0852 0.1965 0.7971 0.111 Uiso 1 1 calc R U . . .
C19 C 0.1302(7) 0.1678(4) 0.6079(7) 0.079(2) Uani 1 1 d . . . . .
H19 H 0.2099 0.1901 0.6383 0.095 Uiso 1 1 calc R U . . .

loop_
_atom_site_aniso_label
_atom_site_aniso_U_11
_atom_site_aniso_U_22
_atom_site_aniso_U_33
_atom_site_aniso_U_23
_atom_site_aniso_U_13
_atom_site_aniso_U_12
Cl1 0.0767(11) 0.0692(12) 0.0720(10) -0.0038(9) 0.0284(8) -0.0175(9)
O1 0.103(4) 0.064(3) 0.061(3) 0.001(2) 0.036(3) -0.023(3)
O2 0.078(3) 0.080(3) 0.059(3) -0.019(2) 0.028(2) -0.017(3)
N1 0.068(3) 0.055(3) 0.051(3) -0.005(2) 0.020(3) -0.011(3)
N2 0.071(4) 0.079(4) 0.063(3) -0.015(3) 0.029(3) -0.011(3)
C1 0.055(4) 0.057(4) 0.054(4) 0.009(3) 0.017(3) -0.002(3)
C2 0.059(4) 0.055(5) 0.039(3) -0.002(3) 0.011(3) -0.003(3)
C3 0.055(4) 0.046(4) 0.045(3) -0.001(3) 0.013(3) 0.001(3)
C4 0.070(4) 0.044(4) 0.059(4) 0.002(3) 0.021(3) 0.008(3)
C5 0.072(4) 0.049(4) 0.049(4) 0.009(3) 0.016(3) 0.006(3)
C6 0.094(6) 0.066(5) 0.099(5) -0.008(4) 0.038(4) -0.022(4)
C7 0.089(5) 0.055(4) 0.050(3) -0.007(3) 0.027(3) -0.001(4)
C8 0.079(5) 0.062(5) 0.057(4) -0.009(3) 0.021(4) -0.011(4)
C9 0.059(4) 0.044(4) 0.062(4) -0.008(3) 0.018(3) -0.007(3)
C10 0.059(4) 0.049(4) 0.048(3) -0.003(3) 0.011(3) 0.005(3)
C11 0.063(4) 0.058(4) 0.051(4) -0.002(3) 0.018(3) 0.005(3)
C12 0.051(4) 0.060(4) 0.056(4) -0.003(3) 0.020(3) -0.006(3)
C13 0.055(4) 0.075(5) 0.055(4) -0.006(3) 0.014(3) -0.007(3)
C14 0.056(4) 0.061(4) 0.056(4) 0.006(3) 0.018(3) 0.005(3)
C15 0.058(4) 0.090(5) 0.069(4) 0.003(4) 0.024(4) -0.003(4)
C16 0.075(5) 0.102(6) 0.088(5) 0.012(4) 0.037(5) 0.006(4)
C17 0.109(7) 0.087(6) 0.088(6) 0.021(4) 0.060(5) 0.017(5)
C18 0.134(7) 0.081(6) 0.078(5) -0.011(4) 0.056(5) -0.008(5)
C19 0.095(5) 0.079(5) 0.069(4) -0.003(4) 0.032(4) -0.005(4)

loop_
_atom_type_symbol
_atom_type_description
_atom_type_scat_dispersion_real
_atom_type_scat_dispersion_imag
_atom_type_scat_source
C C 0.0181 0.0091 'International Tables Vol C Tables 4.2.6.8 and 6.1.1.4'
H H 0.0000 0.0000 'International Tables Vol C Tables 4.2.6.8 and 6.1.1.4'
Cl Cl 0.3639 0.7018 'International Tables Vol C Tables 4.2.6.8 and 6.1.1.4'
N N 0.0311 0.0180 'International Tables Vol C Tables 4.2.6.8 and 6.1.1.4'
O O 0.0492 0.0322 'International Tables Vol C Tables 4.2.6.8 and 6.1.1.4'

loop_
_geom_angle_atom_site_label_1
_geom_angle_atom_site_label_2
_geom_angle_atom_site_label_3
_geom_angle
_geom_angle_site_symmetry_1
_geom_angle_site_symmetry_3
C5 O1 C6 117.4(4) . .
C12 O2 N2 108.9(4) . .
C1 N1 C2 117.9(5) . .
C11 N2 O2 104.7(4) . .
N1 C1 C10 125.0(5) . .
N1 C1 Cl1 114.9(5) . .
C10 C1 Cl1 120.1(4) . .
N1 C2 C8 118.5(5) . .
N1 C2 C3 123.1(5) . .
C8 C2 C3 118.4(5) . .
C4 C3 C9 123.9(5) . .
C4 C3 C2 120.3(5) . .
C9 C3 C2 115.8(5) . .
C5 C4 C3 120.1(5) . .
C5 C4 H4 120.0 . .
C3 C4 H4 120.0 . .
C4 C5 O1 125.3(6) . .
C4 C5 C7 120.0(5) . .
O1 C5 C7 114.7(5) . .
O1 C6 H6A 109.5 . .
O1 C6 H6B 109.5 . .
H6A C6 H6B 109.5 . .
O1 C6 H6C 109.5 . .
H6A C6 H6C 109.5 . .
H6B C6 H6C 109.5 . .
C8 C7 C5 121.2(5) . .
C8 C7 H7 119.4 . .
C5 C7 H7 119.4 . .
C7 C8 C2 120.0(6) . .
C7 C8 H8 120.0 . .
C2 C8 H8 120.0 . .
C10 C9 C3 122.4(5) . .
C10 C9 H9 118.8 . .
C3 C9 H9 118.8 . .
C9 C10 C1 115.7(5) . .
C9 C10 C11 120.8(5) . .
C1 C10 C11 123.4(5) . .
N2 C11 C13 111.4(5) . .
N2 C11 C10 115.5(5) . .
C13 C11 C10 133.1(6) . .
C13 C12 O2 109.2(5) . .
C13 C12 C14 134.3(6) . .
O2 C12 C14 116.6(5) . .
C12 C13 C11 105.9(5) . .
C12 C13 H13 127.1 . .
C11 C13 H13 127.1 . .
C15 C14 C19 118.0(5) . .
C15 C14 C12 120.8(6) . .
C19 C14 C12 121.2(6) . .
C14 C15 C16 121.9(6) . .
C14 C15 H15 119.1 . .
C16 C15 H15 119.1 . .
C17 C16 C15 119.2(7) . .
C17 C16 H16 120.4 . .
C15 C16 H16 120.4 . .
C16 C17 C18 120.8(7) . .
C16 C17 H17 119.6 . .
C18 C17 H17 119.6 . .
C17 C18 C19 119.9(7) . .
C17 C18 H18 120.1 . .
C19 C18 H18 120.1 . .
C18 C19 C14 120.2(6) . .
C18 C19 H19 119.9 . .
C14 C19 H19 119.9 . .

loop_
_geom_bond_atom_site_label_1
_geom_bond_atom_site_label_2
_geom_bond_distance
_geom_bond_site_symmetry_2
Cl1 C1 1.746(5) .
O1 C5 1.369(6) .
O1 C6 1.429(6) .
O2 C12 1.347(6) .
O2 N2 1.418(5) .
N1 C1 1.296(6) .
N1 C2 1.356(6) .
N2 C11 1.311(6) .
C1 C10 1.434(7) .
C2 C8 1.414(7) .
C2 C3 1.418(7) .
C3 C4 1.392(7) .
C3 C9 1.404(6) .
C4 C5 1.363(7) .
C4 H4 0.9300 .
C5 C7 1.409(7) .
C6 H6A 0.9600 .
C6 H6B 0.9600 .
C6 H6C 0.9600 .
C7 C8 1.354(7) .
C7 H7 0.9300 .
C8 H8 0.9300 .
C9 C10 1.362(7) .
C9 H9 0.9300 .
C10 C11 1.484(7) .
C11 C13 1.406(7) .
C12 C13 1.334(7) .
C12 C14 1.449(7) .
C13 H13 0.9300 .
C14 C15 1.369(7) .
C14 C19 1.398(7) .
C15 C16 1.380(8) .
C15 H15 0.9300 .
C16 C17 1.363(9) .
C16 H16 0.9300 .
C17 C18 1.367(9) .
C17 H17 0.9300 .
C18 C19 1.383(8) .
C18 H18 0.9300 .
C19 H19 0.9300 .

loop_
_geom_torsion_atom_site_label_1
_geom_torsion_atom_site_label_2
_geom_torsion_atom_site_label_3
_geom_torsion_atom_site_label_4
_geom_torsion
_geom_torsion_site_symmetry_1
_geom_torsion_site_symmetry_2
_geom_torsion_site_symmetry_3
_geom_torsion_site_symmetry_4
C12 O2 N2 C11 1.1(6) . . . .
C2 N1 C1 C10 0.5(8) . . . .
C2 N1 C1 Cl1 -179.4(4) . . . .
C1 N1 C2 C8 177.2(5) . . . .
C1 N1 C2 C3 -1.7(8) . . . .
N1 C2 C3 C4 -179.2(5) . . . .
C8 C2 C3 C4 1.9(8) . . . .
N1 C2 C3 C9 0.9(8) . . . .
C8 C2 C3 C9 -178.0(5) . . . .
C9 C3 C4 C5 178.7(5) . . . .
C2 C3 C4 C5 -1.2(8) . . . .
C3 C4 C5 O1 -179.9(5) . . . .
C3 C4 C5 C7 -0.5(8) . . . .
C6 O1 C5 C4 9.6(8) . . . .
C6 O1 C5 C7 -169.8(5) . . . .
C4 C5 C7 C8 1.6(9) . . . .
O1 C5 C7 C8 -179.0(5) . . . .
C5 C7 C8 C2 -0.8(9) . . . .
N1 C2 C8 C7 -179.8(5) . . . .
C3 C2 C8 C7 -0.9(8) . . . .
C4 C3 C9 C10 -178.7(5) . . . .
C2 C3 C9 C10 1.2(8) . . . .
C3 C9 C10 C1 -2.2(8) . . . .
C3 C9 C10 C11 174.6(5) . . . .
N1 C1 C10 C9 1.4(8) . . . .
Cl1 C1 C10 C9 -178.6(4) . . . .
N1 C1 C10 C11 -175.3(5) . . . .
Cl1 C1 C10 C11 4.6(7) . . . .
O2 N2 C11 C13 -0.7(6) . . . .
O2 N2 C11 C10 177.1(4) . . . .
C9 C10 C11 N2 -33.0(8) . . . .
C1 C10 C11 N2 143.5(6) . . . .
C9 C10 C11 C13 144.2(6) . . . .
C1 C10 C11 C13 -39.3(9) . . . .
N2 O2 C12 C13 -1.1(6) . . . .
N2 O2 C12 C14 179.2(4) . . . .
O2 C12 C13 C11 0.6(6) . . . .
C14 C12 C13 C11 -179.7(6) . . . .
N2 C11 C13 C12 0.1(7) . . . .
C10 C11 C13 C12 -177.2(6) . . . .
C13 C12 C14 C15 -3.3(10) . . . .
O2 C12 C14 C15 176.4(5) . . . .
C13 C12 C14 C19 176.7(6) . . . .
O2 C12 C14 C19 -3.7(8) . . . .
C19 C14 C15 C16 -0.2(9) . . . .
C12 C14 C15 C16 179.7(5) . . . .
C14 C15 C16 C17 -1.5(10) . . . .
C15 C16 C17 C18 2.2(11) . . . .
C16 C17 C18 C19 -1.2(11) . . . .
C17 C18 C19 C14 -0.5(10) . . . .
C15 C14 C19 C18 1.2(9) . . . .
C12 C14 C19 C18 -178.7(6) . . . .

loop_
_publcif_info_datablock.id
_publcif_info_datablock.publ_exptl
_publcif_info_datablock.publ_geom
_publcif_info_datablock.structure
{51bb7ca4-1341-4e16-8f23-973795cdc619} y y y

loop_
_publcif_info_exptl_table_extra_item
sin_theta_over_lambda_max

loop_
_publcif_info_tables.block_id
_publcif_info_tables.reference_item
{51bb7ca4-1341-4e16-8f23-973795cdc619} '_publcif_info_datablock.publ_exptl'

loop_
_publcif_info_cif.paper_type
EE
